data_2300643
loop_
_publ_author_name
'Wang, Yunchen'
'Yang, Taimin'
'Xu, Hongyi'
'Zou, Xiaodong'
'Wan, Wei'

_publ_section_title
;
 On the quality of the continuous rotation electron diffraction data for
 accurate atomic structure determination of inorganic compounds
;
_journal_coeditor_code KC5069SUP1
_journal_issue 4
_journal_name_full 'Journal of Applied Crystallography'
_journal_page_first
;
;
_journal_paper_doi 10.1107/S1600576718007604
_journal_volume 51
_journal_year 2018
_chemical_formula_sum 'O24 Si12'
_chemical_formula_weight 721.01
_space_group_crystal_system orthorhombic
_space_group_IT_number 62
_space_group_name_Hall '-P 2ac 2n'
_space_group_name_H-M_alt 'P n m a'
_symmetry_space_group_name_Hall '-P 2ac 2n'
_symmetry_space_group_name_H-M 'P n m a'
_audit_creation_method SHELXL-2018/3
_cell_angle_alpha 90
_cell_angle_beta 90
_cell_angle_gamma 90
_cell_formula_units_Z 8
_cell_length_a 20.022(4)
_cell_length_b 19.899(4)
_cell_length_c 13.383(3)
_cell_measurement_reflns_used 11450
_cell_measurement_temperature 293(2)
_cell_measurement_theta_max 0.827
_cell_measurement_theta_min 0.065
_cell_volume 5332.0(19)
_computing_structure_refinement 'SHELXL-2018/3 (Sheldrick, 2018)'
_diffrn_ambient_temperature 293(2)
_diffrn_measured_fraction_theta_full 0.865
_diffrn_measured_fraction_theta_max 0.865
_diffrn_measurement_device_type 'JEOL JEM-2100'
_diffrn_radiation_wavelength 0.0251
_diffrn_reflns_av_R_equivalents 0.2649
_diffrn_reflns_av_unetI/netI 0.2582
_diffrn_reflns_Laue_measured_fraction_full 0.865
_diffrn_reflns_Laue_measured_fraction_max 0.865
_diffrn_reflns_limit_h_max 23
_diffrn_reflns_limit_h_min -23
_diffrn_reflns_limit_k_max 22
_diffrn_reflns_limit_k_min -22
_diffrn_reflns_limit_l_max 14
_diffrn_reflns_limit_l_min -14
_diffrn_reflns_number 19842
_diffrn_reflns_point_group_measured_fraction_full 0.865
_diffrn_reflns_point_group_measured_fraction_max 0.865
_diffrn_reflns_theta_full 0.827
_diffrn_reflns_theta_max 0.827
_diffrn_reflns_theta_min 0.065
_exptl_absorpt_coefficient_mu 0.000
_exptl_crystal_colour White
_exptl_crystal_density_diffrn 1.796
_exptl_crystal_description Plate
_exptl_crystal_F_000 939
_refine_diff_density_max 0.487
_refine_diff_density_min -0.226
_refine_diff_density_rms 0.063
_refine_ls_extinction_coef 9830(75)
_refine_ls_extinction_expression Fc^*^=kFc[1+0.001xFc^2^\l^3^/sin(2\q)]^-1/4^
_refine_ls_extinction_method 'SHELXL-2018/3 (Sheldrick 2018)'
_refine_ls_goodness_of_fit_ref 1.121
_refine_ls_hydrogen_treatment undef
_refine_ls_matrix_type full
_refine_ls_number_parameters 150
_refine_ls_number_reflns 3795
_refine_ls_number_restraints 48
_refine_ls_restrained_S_all 1.124
_refine_ls_R_factor_all 0.2867
_refine_ls_R_factor_gt 0.2648
_refine_ls_shift/su_max 0.103
_refine_ls_shift/su_mean 0.002
_refine_ls_structure_factor_coef Fsqd
_refine_ls_weighting_details 'w=1/[\s^2^(Fo^2^)+(0.2396P)^2^+8.3400P] where P=(Fo^2^+2Fc^2^)/3'
_refine_ls_weighting_scheme calc
_refine_ls_wR_factor_gt 0.6059
_refine_ls_wR_factor_ref 0.6226
_reflns_Friedel_coverage 0.000
_reflns_number_gt 2402
_reflns_number_total 3795
_reflns_threshold_expression 'I > 2\s(I)'
_cod_data_source_file kc5069sup1.cif
_cod_data_source_block dataset10
_cod_database_code 2300643
_shelx_shelxl_version_number 2018/3
_shelx_space_group_comment
;
The symmetry employed for this shelxl refinement is uniquely defined
by the following loop, which should always be used as a source of
symmetry information in preference to the above space-group names.
They are only intended as comments.
;

loop_
_space_group_symop_operation_xyz
'x, y, z'
'-x+1/2, -y, z+1/2'
'x+1/2, -y+1/2, -z+1/2'
'-x, y+1/2, -z'
'-x, -y, -z'
'x-1/2, y, -z-1/2'
'-x-1/2, y-1/2, z-1/2'
'x, -y-1/2, z'

loop_
_atom_site_label
_atom_site_type_symbol
_atom_site_fract_x
_atom_site_fract_y
_atom_site_fract_z
_atom_site_U_iso_or_equiv
_atom_site_adp_type
_atom_site_occupancy
_atom_site_site_symmetry_order
_atom_site_calc_flag
_atom_site_refinement_flags_posn
_atom_site_refinement_flags_occupancy
Si01 Si 0.4235(4) 0.0597(4) -0.3339(7) 0.029(2) Uiso 1 1 d D .
Si02 Si 0.3081(4) 0.0304(5) -0.1855(8) 0.046(3) Uiso 1 1 d D .
Si03 Si 0.2794(4) 0.0622(4) 0.0349(7) 0.031(2) Uiso 1 1 d D .
Si04 Si 0.1218(4) 0.0627(4) 0.0293(7) 0.030(2) Uiso 1 1 d D .
Si05 Si 0.0735(3) 0.0283(3) -0.1830(6) 0.0216(18) Uiso 1 1 d D .
Si06 Si 0.1873(4) 0.0570(4) -0.3275(7) 0.036(2) Uiso 1 1 d D .
Si07 Si 0.4229(4) -0.1709(4) -0.3250(7) 0.041(2) Uiso 1 1 d D .
Si08 Si 0.3104(4) -0.1301(4) -0.1814(7) 0.031(2) Uiso 1 1 d D .
Si09 Si 0.2745(4) -0.1729(4) 0.0333(7) 0.031(2) Uiso 1 1 d D .
Si10 Si 0.1199(4) -0.1738(4) 0.0300(7) 0.038(2) Uiso 1 1 d D .
Si11 Si 0.0697(4) -0.1294(4) -0.1821(7) 0.033(2) Uiso 1 1 d D .
Si12 Si 0.1888(4) -0.1739(4) -0.3160(7) 0.036(2) Uiso 1 1 d D .
O01 O 0.3742(7) 0.0560(7) -0.2407(12) 0.055(4) Uiso 1 1 d D .
O02 O 0.3097(7) 0.0599(7) -0.0751(10) 0.053(4) Uiso 1 1 d D .
O03 O 0.2010(5) 0.0583(9) 0.0291(18) 0.069(5) Uiso 1 1 d D .
O04 O 0.0947(8) 0.0641(8) -0.0811(12) 0.058(4) Uiso 1 1 d D .
O05 O 0.1155(7) 0.0537(7) -0.2754(12) 0.051(4) Uiso 1 1 d D .
O06 O 0.2452(7) 0.0548(8) -0.2470(13) 0.063(5) Uiso 1 1 d D .
O07 O 0.3776(7) -0.1556(8) -0.2312(12) 0.055(4) Uiso 1 1 d D .
O08 O 0.3096(8) -0.1592(9) -0.0703(12) 0.061(4) Uiso 1 1 d D .
O09 O 0.1970(6) -0.1573(8) 0.0199(14) 0.057(4) Uiso 1 1 d D .
O10 O 0.0870(10) -0.1633(10) -0.0773(13) 0.076(5) Uiso 1 1 d D .
O11 O 0.1193(8) -0.1590(8) -0.2647(14) 0.065(5) Uiso 1 1 d D .
O12 O 0.2424(8) -0.1503(10) -0.2355(15) 0.081(6) Uiso 1 1 d D .
O13 O 0.3086(10) -0.0505(6) -0.172(2) 0.077(6) Uiso 1 1 d D .
O14 O 0.0774(9) -0.0509(7) -0.1720(16) 0.063(5) Uiso 1 1 d D .
O15 O 0.4209(7) 0.1271(6) -0.3951(12) 0.056(4) Uiso 1 1 d D .
O16 O 0.4053(8) 0.0019(7) -0.4102(14) 0.061(4) Uiso 1 1 d D .
O17 O 0.4033(8) -0.1325(6) -0.4244(11) 0.057(4) Uiso 1 1 d D .
O18 O 0.1913(7) 0.1321(6) -0.3769(12) 0.041(3) Uiso 1 1 d D .
O19 O 0.1877(7) -0.0013(7) -0.4080(12) 0.056(4) Uiso 1 1 d D .
O20 O 0.1981(8) -0.1302(7) -0.4137(13) 0.059(5) Uiso 1 1 d D .
O21 O -0.0015(6) 0.0492(7) -0.2057(13) 0.051(4) Uiso 1 1 d D .
O22 O -0.0042(6) -0.1525(8) -0.2125(14) 0.060(4) Uiso 1 1 d D .
O23 O 0.4234(11) -0.250000 -0.349(2) 0.056(6) Uiso 1 2 d DS P
O24 O 0.1893(13) -0.250000 -0.352(2) 0.075(8) Uiso 1 2 d DS P
O25 O 0.2862(10) -0.250000 0.0557(17) 0.042(5) Uiso 1 2 d DS P
O26 O 0.1071(10) -0.250000 0.0633(17) 0.045(5) Uiso 1 2 d DS P

loop_
_atom_type_symbol
_atom_type_description
_atom_type_scat_dispersion_real
_atom_type_scat_dispersion_imag
_atom_type_scat_source
O O 0.0000 0.0000 'International Tables Vol C Tables 4.2.6.8 and 6.1.1.4'
Si Si 0.0000 0.0000 'International Tables Vol C Tables 4.2.6.8 and 6.1.1.4'

loop_
_geom_angle_atom_site_label_1
_geom_angle_atom_site_label_2
_geom_angle_atom_site_label_3
_geom_angle
_geom_angle_site_symmetry_1
_geom_angle_site_symmetry_3
O15 Si01 O16 106.0(11) . .
O15 Si01 O01 115.3(10) . .
O16 Si01 O01 109.2(10) . .
O15 Si01 O21 108.2(9) . 6_655
O16 Si01 O21 109.5(9) . 6_655
O01 Si01 O21 108.4(10) . 6_655
O06 Si02 O02 112.8(10) . .
O06 Si02 O01 108.8(11) . .
O02 Si02 O01 107.2(9) . .
O06 Si02 O13 111.6(11) . .
O02 Si02 O13 105.3(11) . .
O01 Si02 O13 111.2(10) . .
O03 Si03 O19 113.7(10) . 2
O03 Si03 O20 110.3(10) . 2
O19 Si03 O20 109.2(11) 2 2
O03 Si03 O02 109.4(11) . .
O19 Si03 O02 105.5(9) 2 .
O20 Si03 O02 108.6(10) 2 .
O04 Si04 O03 110.0(12) . .
O04 Si04 O17 103.9(9) . 2
O03 Si04 O17 111.2(10) . 2
O04 Si04 O16 111.7(10) . 2
O03 Si04 O16 107.0(10) . 2
O17 Si04 O16 113.1(11) 2 2
O05 Si05 O14 111.4(10) . .
O05 Si05 O21 105.6(9) . .
O14 Si05 O21 109.0(9) . .
O05 Si05 O04 112.6(9) . .
O14 Si05 O04 110.7(10) . .
O21 Si05 O04 107.3(10) . .
O19 Si06 O06 116.0(10) . .
O19 Si06 O05 105.8(9) . .
O06 Si06 O05 111.2(11) . .
O19 Si06 O18 113.1(10) . .
O06 Si06 O18 105.3(9) . .
O05 Si06 O18 105.0(8) . .
O07 Si07 O17 115.6(10) . .
O07 Si07 O22 103.5(10) . 6_655
O17 Si07 O22 112.5(11) . 6_655
O07 Si07 O23 110.6(12) . .
O17 Si07 O23 107.9(11) . .
O22 Si07 O23 106.4(11) 6_655 .
O07 Si08 O13 111.7(10) . .
O07 Si08 O12 116.9(12) . .
O13 Si08 O12 105.5(11) . .
O07 Si08 O08 106.5(10) . .
O13 Si08 O08 106.9(12) . .
O12 Si08 O08 108.9(11) . .
O08 Si09 O25 105.6(11) . .
O08 Si09 O09 107.6(10) . .
O25 Si09 O09 110.8(10) . .
O08 Si09 O18 112.3(9) . 2
O25 Si09 O18 106.6(10) . 2
O09 Si09 O18 113.7(9) . 2
O09 Si10 O15 115.7(10) . 2
O09 Si10 O10 107.4(11) . .
O15 Si10 O10 106.1(11) 2 .
O09 Si10 O26 112.1(10) . .
O15 Si10 O26 107.2(10) 2 .
O10 Si10 O26 108.0(12) . .
O14 Si11 O10 108.8(11) . .
O14 Si11 O11 111.3(10) . .
O10 Si11 O11 108.6(11) . .
O14 Si11 O22 113.3(10) . .
O10 Si11 O22 107.7(11) . .
O11 Si11 O22 107.0(10) . .
O11 Si12 O20 111.1(10) . .
O11 Si12 O24 108.4(13) . .
O20 Si12 O24 105.9(13) . .
O11 Si12 O12 104.2(11) . .
O20 Si12 O12 108.5(11) . .
O24 Si12 O12 118.7(14) . .
Si01 O01 Si02 152.8(12) . .
Si02 O02 Si03 149.5(11) . .
Si03 O03 Si04 173.3(14) . .
Si04 O04 Si05 152.3(11) . .
Si05 O05 Si06 146.4(12) . .
Si02 O06 Si06 161.1(13) . .
Si07 O07 Si08 152.1(13) . .
Si09 O08 Si08 152.4(12) . .
Si10 O09 Si09 154.2(13) . .
Si11 O10 Si10 159.7(14) . .
Si12 O11 Si11 156.5(14) . .
Si12 O12 Si08 163.4(16) . .
Si08 O13 Si02 169.3(18) . .
Si11 O14 Si05 166.8(14) . .
Si01 O15 Si10 147.4(11) . 2_554
Si01 O16 Si04 169.0(14) . 2_554
Si07 O17 Si04 145.2(12) . 2_554
Si09 O18 Si06 141.9(11) 2_554 .
Si03 O19 Si06 153.6(12) 2_554 .
Si12 O20 Si03 149.6(13) . 2_554
Si05 O21 Si01 148.8(13) . 6
Si07 O22 Si11 146.7(14) 6 .
Si07 O23 Si07 156.9(19) . 8
Si12 O24 Si12 145(2) 8 .
Si09 O25 Si09 152.1(16) 8 .
Si10 O26 Si10 142.6(17) 8 .

loop_
_geom_bond_atom_site_label_1
_geom_bond_atom_site_label_2
_geom_bond_distance
_geom_bond_site_symmetry_2
Si01 O15 1.573(11) .
Si01 O16 1.581(15) .
Si01 O01 1.593(12) .
Si01 O21 1.607(14) 6_655
Si02 O06 1.579(11) .
Si02 O02 1.590(15) .
Si02 O01 1.598(14) .
Si02 O13 1.620(15) .
Si03 O03 1.574(10) .
Si03 O19 1.576(11) 2
Si03 O20 1.583(11) 2
Si03 O02 1.593(12) .
Si04 O04 1.575(16) .
Si04 O03 1.589(8) .
Si04 O17 1.600(9) 2
Si04 O16 1.613(15) 2
Si05 O05 1.578(15) .
Si05 O14 1.584(14) .
Si05 O21 1.588(11) .
Si05 O04 1.596(15) .
Si06 O19 1.583(11) .
Si06 O06 1.584(11) .
Si06 O05 1.599(15) .
Si06 O18 1.636(14) .
Si07 O07 1.578(16) .
Si07 O17 1.583(11) .
Si07 O22 1.588(12) 6_655
Si07 O23 1.607(10) .
Si08 O07 1.585(15) .
Si08 O13 1.588(12) .
Si08 O12 1.594(11) .
Si08 O08 1.596(17) .
Si09 O08 1.578(16) .
Si09 O25 1.581(9) .
Si09 O09 1.593(11) .
Si09 O18 1.605(15) 2
Si10 O09 1.582(14) .
Si10 O15 1.592(9) 2
Si10 O10 1.595(17) .
Si10 O26 1.601(11) .
Si11 O14 1.576(14) .
Si11 O10 1.594(17) .
Si11 O11 1.599(16) .
Si11 O22 1.600(14) .
Si12 O11 1.579(16) .
Si12 O20 1.581(15) .
Si12 O24 1.589(13) .
Si12 O12 1.591(12) .

_cod_database_fobs_code 2300643
